data_1561675
loop_
_publ_author_name
'Childs, Amanda B.'
'Baranets, Sviatoslav'
'Bobev, Svilen'

_publ_section_title
;
 Five new ternary indium-arsenides discovered. Synthesis and structural
 characterization of the Zintl phases Sr3In2As4, Ba3In2As4, Eu3In2As4,
 Sr5In2As6 and Eu5In2As6
;
_journal_name_full 'Journal of Solid State Chemistry'
_journal_page_first 120889
_journal_paper_doi 10.1016/j.jssc.2019.07.050
_journal_volume 278
_journal_year 2019
_chemical_formula_sum 'As6 Eu5 In2'
_chemical_formula_weight 1438.96
_space_group_crystal_system orthorhombic
_space_group_IT_number 55
_space_group_name_Hall '-P 2 2ab'
_space_group_name_H-M_alt 'P b a m'
_atom_sites_solution_hydrogens .
_atom_sites_solution_primary dual
_cell_angle_alpha 90
_cell_angle_beta 90
_cell_angle_gamma 90
_cell_formula_units_Z 2
_cell_length_a 11.8713(19)
_cell_length_b 13.776(2)
_cell_length_c 4.3467(7)
_cell_measurement_reflns_used 547
_cell_measurement_temperature 200(2)
_cell_measurement_theta_max 29.38
_cell_measurement_theta_min 3.42
_cell_volume 710.86(19)
_computing_cell_refinement 'SAINT V8.38A (Bruker, 2016)'
_computing_data_collection 'Bruker APEX-II'
_computing_data_reduction 'SAINT V8.38A (Bruker, 2016)'
_computing_molecular_graphics 'Olex2 (Dolomanov et al., 2009)'
_computing_publication_material 'Olex2 (Dolomanov et al., 2009)'
_computing_structure_refinement 'ShelXL (Sheldrick, 2015)'
_computing_structure_solution 'ShelXT (Sheldrick, 2015)'
_diffrn_ambient_temperature 199.99
_diffrn_measured_fraction_theta_full 1.000
_diffrn_measured_fraction_theta_max 1.000
_diffrn_measurement_device_type 'Bruker APEX-II CCD'
_diffrn_measurement_method '\f and \w scans'
_diffrn_radiation_type MoK\a
_diffrn_radiation_wavelength 0.71073
_diffrn_reflns_av_R_equivalents 0.0745
_diffrn_reflns_av_unetI/netI 0.0553
_diffrn_reflns_Laue_measured_fraction_full 1.000
_diffrn_reflns_Laue_measured_fraction_max 1.000
_diffrn_reflns_limit_h_max 16
_diffrn_reflns_limit_h_min -16
_diffrn_reflns_limit_k_max 19
_diffrn_reflns_limit_k_min -18
_diffrn_reflns_limit_l_max 6
_diffrn_reflns_limit_l_min -6
_diffrn_reflns_number 6436
_diffrn_reflns_point_group_measured_fraction_full 1.000
_diffrn_reflns_point_group_measured_fraction_max 1.000
_diffrn_reflns_theta_full 25.242
_diffrn_reflns_theta_max 30.524
_diffrn_reflns_theta_min 2.265
_diffrn_standards_number 0
_exptl_absorpt_coefficient_mu 38.708
_exptl_absorpt_correction_T_max 0.1833
_exptl_absorpt_correction_T_min 0.1195
_exptl_absorpt_correction_type multi-scan
_exptl_absorpt_process_details
'SADABS-2016/2 (Bruker,2016/2) was used for absorption correction. wR2(int) was 0.0760 before and 0.0481 after correction. The Ratio of minimum to maximum transmission is 0.6519. The \l/2 correction factor is Not present.'
_exptl_crystal_colour grey
_exptl_crystal_density_diffrn 6.723
_exptl_crystal_description block
_exptl_crystal_F_000 1222
_exptl_crystal_size_max 0.065
_exptl_crystal_size_mid 0.058
_exptl_crystal_size_min 0.055
_refine_diff_density_max 2.695
_refine_diff_density_min -2.135
_refine_diff_density_rms 0.527
_refine_ls_extinction_coef 0.00074(8)
_refine_ls_extinction_expression Fc^*^=kFc[1+0.001xFc^2^\l^3^/sin(2\q)]^-1/4^
_refine_ls_extinction_method 'SHELXL-2018/3 (Sheldrick 2018)'
_refine_ls_goodness_of_fit_ref 0.984
_refine_ls_hydrogen_treatment undef
_refine_ls_matrix_type full
_refine_ls_number_parameters 42
_refine_ls_number_reflns 1216
_refine_ls_number_restraints 0
_refine_ls_restrained_S_all 0.984
_refine_ls_R_factor_all 0.0605
_refine_ls_R_factor_gt 0.0358
_refine_ls_shift/su_max 0.000
_refine_ls_shift/su_mean 0.000
_refine_ls_structure_factor_coef Fsqd
_refine_ls_weighting_details 'w=1/[\s^2^(Fo^2^)+(0.0287P)^2^] where P=(Fo^2^+2Fc^2^)/3'
_refine_ls_weighting_scheme calc
_refine_ls_wR_factor_gt 0.0691
_refine_ls_wR_factor_ref 0.0773
_reflns_Friedel_coverage 0.000
_reflns_Friedel_fraction_full .
_reflns_Friedel_fraction_max .
_reflns_number_gt 880
_reflns_number_total 1216
_reflns_threshold_expression 'I > 2\s(I)'
_cod_data_source_file yjssc_20889_Eu5In2As6_mmc4.cif
_cod_data_source_block Eu5In2As6
_cod_database_code 1561675
_shelx_space_group_comment
;
The symmetry employed for this shelxl refinement is uniquely defined
by the following loop, which should always be used as a source of
symmetry information in preference to the above space-group names.
They are only intended as comments.
;
_shelx_estimated_absorpt_t_max 0.225
_shelx_estimated_absorpt_t_min 0.188
_olex2_refinement_description
;
;

loop_
_space_group_symop_operation_xyz
'x, y, z'
'-x, -y, z'
'-x+1/2, y+1/2, -z'
'x+1/2, -y+1/2, -z'
'-x, -y, -z'
'x, y, -z'
'x-1/2, -y-1/2, z'
'-x-1/2, y-1/2, z'

loop_
_atom_site_label
_atom_site_type_symbol
_atom_site_fract_x
_atom_site_fract_y
_atom_site_fract_z
_atom_site_U_iso_or_equiv
_atom_site_adp_type
_atom_site_occupancy
_atom_site_site_symmetry_order
_atom_site_calc_flag
_atom_site_refinement_flags_posn
_atom_site_refinement_flags_adp
_atom_site_refinement_flags_occupancy
_atom_site_disorder_assembly
_atom_site_disorder_group
Eu3 Eu 0.000000 0.000000 0.000000 0.0121(2) Uani 1 4 d S T P . .
Eu2 Eu 0.32503(6) 0.01550(5) 0.000000 0.01184(17) Uani 1 2 d S T P . .
Eu1 Eu 0.08525(6) 0.25288(5) 0.000000 0.01118(17) Uani 1 2 d S T P . .
In In 0.32907(9) 0.21603(7) 0.500000 0.0118(2) Uani 1 2 d S T P . .
As3 As 0.33639(13) 0.32473(10) 0.000000 0.0108(3) Uani 1 2 d S T P . .
As2 As 0.15319(12) 0.09873(10) 0.500000 0.0113(3) Uani 1 2 d S T P . .
As1 As 0.02083(12) 0.41053(10) 0.500000 0.0108(3) Uani 1 2 d S T P . .

loop_
_atom_site_aniso_label
_atom_site_aniso_U_11
_atom_site_aniso_U_22
_atom_site_aniso_U_33
_atom_site_aniso_U_23
_atom_site_aniso_U_13
_atom_site_aniso_U_12
Eu3 0.0128(4) 0.0092(5) 0.0142(5) 0.000 0.000 -0.0004(4)
Eu2 0.0132(3) 0.0113(3) 0.0111(3) 0.000 0.000 0.0011(3)
Eu1 0.0120(3) 0.0090(3) 0.0125(4) 0.000 0.000 -0.0004(2)
In 0.0143(4) 0.0104(5) 0.0108(5) 0.000 0.000 -0.0009(4)
As3 0.0116(6) 0.0093(6) 0.0113(7) 0.000 0.000 0.0002(5)
As1 0.0133(7) 0.0078(7) 0.0115(7) 0.000 0.000 -0.0011(5)
As2 0.0126(6) 0.0106(7) 0.0108(7) 0.000 0.000 -0.0014(5)

loop_
_atom_type_symbol
_atom_type_description
_atom_type_scat_dispersion_real
_atom_type_scat_dispersion_imag
_atom_type_scat_source
As As 0.0499 2.0058 'International Tables Vol C Tables 4.2.6.8 and 6.1.1.4'
Eu Eu -0.1578 3.6682 'International Tables Vol C Tables 4.2.6.8 and 6.1.1.4'
In In -0.7276 1.3100 'International Tables Vol C Tables 4.2.6.8 and 6.1.1.4'

loop_
_geom_angle_atom_site_label_1
_geom_angle_atom_site_label_2
_geom_angle_atom_site_label_3
_geom_angle
_geom_angle_site_symmetry_1
_geom_angle_site_symmetry_3
Eu3 Eu3 Eu3 180.0 1_556 1_554
Eu2 Eu3 Eu3 90.0 5 1_554
Eu2 Eu3 Eu3 90.0 5 1_556
Eu2 Eu3 Eu3 90.0 . 1_554
Eu2 Eu3 Eu3 90.0 . 1_556
Eu2 Eu3 Eu2 180.0 5 .
Eu1 Eu3 Eu3 90.0 . 1_556
Eu1 Eu3 Eu3 90.0 . 1_554
Eu1 Eu3 Eu3 90.0 5 1_554
Eu1 Eu3 Eu3 90.0 5 1_556
Eu1 Eu3 Eu2 109.367(16) 5 .
Eu1 Eu3 Eu2 70.633(16) . .
Eu1 Eu3 Eu2 70.632(16) 5 5
Eu1 Eu3 Eu2 109.368(16) . 5
Eu1 Eu3 Eu1 180.0 . 5
As3 Eu3 Eu3 90.0 7_565 1_554
As3 Eu3 Eu3 90.0 3_545 1_554
As3 Eu3 Eu3 90.0 3_545 1_556
As3 Eu3 Eu3 90.0 7_565 1_556
As3 Eu3 Eu2 125.64(3) 7_565 .
As3 Eu3 Eu2 54.36(3) 3_545 .
As3 Eu3 Eu2 54.36(3) 7_565 5
As3 Eu3 Eu2 125.64(3) 3_545 5
As3 Eu3 Eu1 124.99(3) 3_545 .
As3 Eu3 Eu1 124.99(3) 7_565 5
As3 Eu3 Eu1 55.01(3) 7_565 .
As3 Eu3 Eu1 55.01(3) 3_545 5
As3 Eu3 As3 180.00(3) 7_565 3_545
As3 Eu3 As2 88.54(3) 7_565 5
As3 Eu3 As2 91.46(3) 7_565 1_554
As3 Eu3 As2 88.54(3) 3_545 1_554
As3 Eu3 As2 91.46(3) 7_565 .
As3 Eu3 As2 91.46(3) 3_545 5_556
As3 Eu3 As2 91.46(3) 3_545 5
As3 Eu3 As2 88.54(3) 3_545 .
As3 Eu3 As2 88.54(3) 7_565 5_556
As2 Eu3 Eu3 46.258(18) 5 1_554
As2 Eu3 Eu3 46.258(18) 1_554 1_554
As2 Eu3 Eu3 133.742(18) 5 1_556
As2 Eu3 Eu3 46.257(18) . 1_556
As2 Eu3 Eu3 133.743(18) . 1_554
As2 Eu3 Eu3 133.742(19) 5_556 1_554
As2 Eu3 Eu3 133.742(19) 1_554 1_556
As2 Eu3 Eu3 46.258(18) 5_556 1_556
As2 Eu3 Eu2 53.02(2) . .
As2 Eu3 Eu2 126.98(2) . 5
As2 Eu3 Eu2 53.02(2) 1_554 .
As2 Eu3 Eu2 126.98(2) 1_554 5
As2 Eu3 Eu2 126.98(2) 5_556 .
As2 Eu3 Eu2 53.02(2) 5 5
As2 Eu3 Eu2 53.02(2) 5_556 5
As2 Eu3 Eu2 126.98(2) 5 .
As2 Eu3 Eu1 125.23(2) . 5
As2 Eu3 Eu1 54.77(2) 5_556 5
As2 Eu3 Eu1 125.23(2) 5 .
As2 Eu3 Eu1 125.23(2) 5_556 .
As2 Eu3 Eu1 54.77(2) . .
As2 Eu3 Eu1 54.77(2) 5 5
As2 Eu3 Eu1 125.23(2) 1_554 5
As2 Eu3 Eu1 54.77(2) 1_554 .
As2 Eu3 As2 180.0 . 5
As2 Eu3 As2 92.52(4) . 5_556
As2 Eu3 As2 87.48(4) 5 5_556
As2 Eu3 As2 87.48(4) . 1_554
As2 Eu3 As2 180.00(5) 5_556 1_554
As2 Eu3 As2 92.52(4) 5 1_554
Eu3 Eu2 Eu2 170.96(3) . 5_655
Eu1 Eu2 Eu3 103.24(2) 3_545 .
Eu1 Eu2 Eu2 67.73(2) 3_545 5_655
In Eu2 Eu3 93.27(2) . .
In Eu2 Eu3 93.27(2) 1_554 .
In Eu2 Eu2 93.83(3) 1_554 5_655
In Eu2 Eu2 93.83(3) . 5_655
In Eu2 Eu1 138.592(17) 1_554 3_545
In Eu2 Eu1 138.591(18) . 3_545
In Eu2 In 76.38(3) . 1_554
As3 Eu2 Eu3 50.73(3) 3_545 .
As3 Eu2 Eu2 120.23(4) 3_545 5_655
As3 Eu2 Eu1 52.50(3) 3_545 3_545
As3 Eu2 In 130.02(3) 3_545 .
As3 Eu2 In 130.02(3) 3_545 1_554
As3 Eu2 As1 131.02(3) 3_545 7_664
As3 Eu2 As1 131.02(3) 3_545 7_665
As1 Eu2 Eu3 135.35(2) 7_664 .
As1 Eu2 Eu3 123.23(3) 3_546 .
As1 Eu2 Eu3 123.23(3) 3_545 .
As1 Eu2 Eu3 135.35(2) 7_665 .
As1 Eu2 Eu2 51.88(2) 3_546 5_655
As1 Eu2 Eu2 48.64(2) 7_664 5_655
As1 Eu2 Eu2 48.64(2) 7_665 5_655
As1 Eu2 Eu2 51.88(2) 3_545 5_655
As1 Eu2 Eu1 53.33(3) 3_546 3_545
As1 Eu2 Eu1 53.33(3) 3_545 3_545
As1 Eu2 Eu1 95.52(3) 7_664 3_545
As1 Eu2 Eu1 95.52(3) 7_665 3_545
As1 Eu2 In 98.80(3) 7_665 1_554
As1 Eu2 In 98.80(3) 7_664 .
As1 Eu2 In 85.82(3) 3_545 1_554
As1 Eu2 In 49.36(3) 7_664 1_554
As1 Eu2 In 140.37(4) 3_546 1_554
As1 Eu2 In 85.82(3) 3_546 .
As1 Eu2 In 140.37(4) 3_545 .
As1 Eu2 In 49.36(3) 7_665 .
As1 Eu2 As3 88.37(4) 3_546 3_545
As1 Eu2 As3 88.37(4) 3_545 3_545
As1 Eu2 As1 85.96(4) 3_546 3_545
As1 Eu2 As1 100.51(3) 3_545 7_665
As1 Eu2 As1 81.15(4) 7_665 7_664
As1 Eu2 As1 45.22(5) 3_545 7_664
As1 Eu2 As1 45.22(5) 3_546 7_665
As1 Eu2 As1 100.51(3) 3_546 7_664
As1 Eu2 As2 173.43(4) 3_545 .
As1 Eu2 As2 93.76(3) 3_546 .
As1 Eu2 As2 173.43(4) 3_546 1_554
As1 Eu2 As2 93.76(3) 3_545 1_554
As2 Eu2 Eu3 51.83(2) . .
As2 Eu2 Eu3 51.83(2) 1_554 .
As2 Eu2 Eu2 132.23(3) . 5_655
As2 Eu2 Eu2 132.23(3) 1_554 5_655
As2 Eu2 Eu1 121.65(3) 1_554 3_545
As2 Eu2 Eu1 121.65(3) . 3_545
As2 Eu2 In 98.47(3) 1_554 .
As2 Eu2 In 46.04(3) 1_554 1_554
As2 Eu2 In 98.47(3) . 1_554
As2 Eu2 In 46.04(3) . .
As2 Eu2 As3 85.05(4) 1_554 3_545
As2 Eu2 As3 85.05(4) . 3_545
As2 Eu2 As1 83.81(3) . 7_665
As2 Eu2 As1 141.03(4) 1_554 7_665
As2 Eu2 As1 141.03(4) . 7_664
As2 Eu2 As1 83.81(3) 1_554 7_664
As2 Eu2 As2 85.77(4) . 1_554
Eu3 Eu1 Eu2 179.80(3) . 3
Eu3 Eu1 In 83.33(2) . 7_565
Eu3 Eu1 In 95.02(2) . .
Eu3 Eu1 In 83.33(2) . 7_564
Eu3 Eu1 In 95.02(2) . 1_554
In Eu1 Eu2 96.84(2) 7_565 3
In Eu1 Eu2 84.81(2) 1_554 3
In Eu1 Eu2 96.84(2) 7_564 3
In Eu1 Eu2 84.81(2) . 3
In Eu1 In 178.03(2) . 7_564
In Eu1 In 178.03(2) 1_554 7_565
In Eu1 In 70.57(3) 7_564 7_565
In Eu1 In 108.206(13) . 7_565
In Eu1 In 108.206(13) 1_554 7_564
In Eu1 In 72.97(3) . 1_554
As3 Eu1 Eu3 53.91(3) 7_565 .
As3 Eu1 Eu3 124.57(3) . .
As3 Eu1 Eu2 55.23(3) . 3
As3 Eu1 Eu2 126.30(4) 7_565 3
As3 Eu1 In 134.22(2) 7_565 .
As3 Eu1 In 136.99(2) . 7_564
As3 Eu1 In 43.84(2) 7_565 7_564
As3 Eu1 In 134.22(2) 7_565 1_554
As3 Eu1 In 136.99(2) . 7_565
As3 Eu1 In 43.84(2) 7_565 7_565
As3 Eu1 In 44.94(2) . 1_554
As3 Eu1 In 44.94(2) . .
As3 Eu1 As3 178.47(3) . 7_565
As3 Eu1 As1 90.75(4) . .
As3 Eu1 As1 90.36(4) 7_565 .
As3 Eu1 As1 90.75(4) . 1_554
As3 Eu1 As1 90.36(4) 7_565 1_554
As3 Eu1 As2 90.65(4) 7_565 .
As3 Eu1 As2 88.24(4) . .
As3 Eu1 As2 88.24(4) . 1_554
As3 Eu1 As2 90.65(4) 7_565 1_554
As1 Eu1 Eu3 126.25(3) 1_554 .
As1 Eu1 Eu3 126.25(3) . .
As1 Eu1 Eu2 53.86(3) 1_554 3
As1 Eu1 Eu2 53.86(3) . 3
As1 Eu1 In 134.00(4) . 1_554
As1 Eu1 In 134.00(4) 1_554 .
As1 Eu1 In 97.08(3) 1_554 7_565
As1 Eu1 In 97.08(3) . 7_564
As1 Eu1 In 47.95(3) 1_554 7_564
As1 Eu1 In 83.01(3) . .
As1 Eu1 In 47.95(3) . 7_565
As1 Eu1 In 83.01(3) 1_554 1_554
As1 Eu1 As1 86.69(4) . 1_554
As2 Eu1 Eu3 54.75(3) . .
As2 Eu1 Eu3 54.75(3) 1_554 .
As2 Eu1 Eu2 125.14(3) 1_554 3
As2 Eu1 Eu2 125.14(3) . 3
As2 Eu1 In 44.92(3) 1_554 1_554
As2 Eu1 In 96.55(3) . 1_554
As2 Eu1 In 83.39(3) . 7_565
As2 Eu1 In 133.13(4) 1_554 7_565
As2 Eu1 In 83.39(3) 1_554 7_564
As2 Eu1 In 44.92(3) . .
As2 Eu1 In 133.13(4) . 7_564
As2 Eu1 In 96.55(3) 1_554 .
As2 Eu1 As1 92.91(3) . .
As2 Eu1 As1 178.92(4) . 1_554
As2 Eu1 As1 178.92(4) 1_554 .
As2 Eu1 As1 92.91(3) 1_554 1_554
As2 Eu1 As2 87.47(4) 1_554 .
Eu2 In Eu2 76.38(3) 1_556 .
Eu2 In Eu1 74.38(2) . .
Eu2 In Eu1 117.77(3) 1_556 .
Eu2 In Eu1 117.23(3) 1_556 7_665
Eu2 In Eu1 74.38(2) 1_556 1_556
Eu2 In Eu1 117.77(3) . 1_556
Eu2 In Eu1 117.23(3) . 7_666
Eu2 In Eu1 75.13(2) . 7_665
Eu2 In Eu1 75.13(2) 1_556 7_666
Eu1 In Eu1 106.309(13) . 7_665
Eu1 In Eu1 72.97(3) . 1_556
Eu1 In Eu1 70.57(3) 7_666 7_665
Eu1 In Eu1 165.42(3) 1_556 7_665
Eu1 In Eu1 165.42(3) . 7_666
Eu1 In Eu1 106.309(13) 1_556 7_666
As3 In Eu2 86.40(3) . .
As3 In Eu2 162.73(4) . 1_556
As3 In Eu2 86.40(3) 1_556 1_556
As3 In Eu2 162.73(4) 1_556 .
As3 In Eu1 112.60(4) 1_556 7_665
As3 In Eu1 112.60(4) . 7_666
As3 In Eu1 57.17(4) . .
As3 In Eu1 57.17(4) 1_556 1_556
As3 In Eu1 115.89(4) 1_556 .
As3 In Eu1 115.89(4) . 1_556
As3 In Eu1 55.49(4) 1_556 7_666
As3 In Eu1 55.49(4) . 7_665
As3 In As3 110.78(6) 1_556 .
As3 In As1 108.58(4) 1_556 7_665
As3 In As1 108.58(4) . 7_665
As1 In Eu2 62.16(3) 7_665 .
As1 In Eu2 62.16(3) 7_665 1_556
As1 In Eu1 135.49(3) 7_665 .
As1 In Eu1 135.49(3) 7_665 1_556
As1 In Eu1 55.07(3) 7_665 7_666
As1 In Eu1 55.07(3) 7_665 7_665
As2 In Eu2 60.54(3) . 1_556
As2 In Eu2 60.54(3) . .
As2 In Eu1 135.15(3) . 7_665
As2 In Eu1 135.15(3) . 7_666
As2 In Eu1 57.23(3) . .
As2 In Eu1 57.23(3) . 1_556
As2 In As3 111.91(4) . 1_556
As2 In As3 111.91(4) . .
As2 In As1 104.82(5) . 7_665
Eu3 As3 Eu2 74.91(4) 3 3
Eu3 As3 Eu1 147.18(5) 3 .
Eu3 As3 Eu1 71.08(4) 3 7_665
Eu1 As3 Eu2 72.27(4) . 3
Eu1 As3 Eu2 145.99(5) 7_665 3
Eu1 As3 Eu1 141.74(5) . 7_665
In As3 Eu3 117.55(4) 1_554 3
In As3 Eu3 117.55(4) . 3
In As3 Eu2 116.03(4) 1_554 3
In As3 Eu2 116.03(4) . 3
In As3 Eu1 80.68(4) . 7_665
In As3 Eu1 77.88(4) . .
In As3 Eu1 80.68(4) 1_554 7_665
In As3 Eu1 77.88(4) 1_554 .
In As3 In 110.78(6) 1_554 .
Eu2 As1 Eu2 85.96(4) 3_556 3
Eu2 As1 Eu2 79.49(3) 3_556 7_566
Eu2 As1 Eu2 81.15(4) 7_565 7_566
Eu2 As1 Eu2 134.78(5) 3 7_566
Eu2 As1 Eu2 79.49(3) 3 7_565
Eu2 As1 Eu2 134.78(5) 3_556 7_565
Eu1 As1 Eu2 72.82(3) 1_556 3_556
Eu1 As1 Eu2 72.82(3) . 3
Eu1 As1 Eu2 145.45(5) 1_556 7_565
Eu1 As1 Eu2 86.03(2) 1_556 7_566
Eu1 As1 Eu2 145.45(5) . 7_566
Eu1 As1 Eu2 129.83(5) . 3_556
Eu1 As1 Eu2 129.83(5) 1_556 3
Eu1 As1 Eu2 86.03(2) . 7_565
Eu1 As1 Eu1 86.69(4) 1_556 .
In As1 Eu2 137.01(2) 7_565 3_556
In As1 Eu2 68.48(3) 7_565 7_566
In As1 Eu2 137.01(2) 7_565 3
In As1 Eu2 68.48(3) 7_565 7_565
In As1 Eu1 76.98(4) 7_565 .
In As1 Eu1 76.98(4) 7_565 1_556
As1 As1 Eu2 70.62(5) 5_566 3_556
As1 As1 Eu2 70.62(5) 5_566 3
As1 As1 Eu2 64.16(4) 5_566 7_565
As1 As1 Eu2 64.16(4) 5_566 7_566
As1 As1 Eu1 136.06(2) 5_566 .
As1 As1 Eu1 136.06(2) 5_566 1_556
As1 As1 In 116.10(8) 5_566 7_565
Eu3 As2 Eu3 87.49(4) . 1_556
Eu3 As2 Eu2 75.15(2) 1_556 1_556
Eu3 As2 Eu2 75.15(2) . .
Eu3 As2 Eu2 133.22(5) . 1_556
Eu3 As2 Eu2 133.22(5) 1_556 .
Eu3 As2 Eu1 70.48(2) . .
Eu3 As2 Eu1 70.48(2) 1_556 1_556
Eu3 As2 Eu1 128.45(5) . 1_556
Eu3 As2 Eu1 128.45(5) 1_556 .
Eu2 As2 Eu2 85.77(4) 1_556 .
Eu1 As2 Eu2 151.26(5) 1_556 .
Eu1 As2 Eu2 151.26(5) . 1_556
Eu1 As2 Eu2 86.33(2) . .
Eu1 As2 Eu2 86.33(2) 1_556 1_556
Eu1 As2 Eu1 87.47(4) . 1_556
In As2 Eu3 136.249(19) . 1_556
In As2 Eu3 136.249(19) . .
In As2 Eu2 73.42(4) . .
In As2 Eu2 73.42(4) . 1_556
In As2 Eu1 77.85(4) . .
In As2 Eu1 77.84(4) . 1_556

loop_
_geom_bond_atom_site_label_1
_geom_bond_atom_site_label_2
_geom_bond_distance
_geom_bond_site_symmetry_2
Eu3 Eu3 4.3467(7) 1_554
Eu3 Eu3 4.3467(7) 1_556
Eu3 Eu2 3.8644(9) 5
Eu3 Eu2 3.8645(9) .
Eu3 Eu1 3.6277(9) .
Eu3 Eu1 3.6278(9) 5
Eu3 As3 3.0988(15) 3_545
Eu3 As3 3.0988(15) 7_565
Eu3 As2 3.1433(10) 1_554
Eu3 As2 3.1433(10) 5
Eu3 As2 3.1433(10) 5_556
Eu3 As2 3.1433(10) .
Eu2 Eu2 4.1761(15) 5_655
Eu2 Eu1 3.7714(12) 3_545
Eu2 In 3.5153(10) 1_554
Eu2 In 3.5152(10) .
Eu2 As3 3.2526(16) 3_545
Eu2 As1 3.1879(12) 3_545
Eu2 As1 3.1879(12) 3_546
Eu2 As1 3.3414(12) 7_665
Eu2 As1 3.3414(12) 7_664
Eu2 As2 3.1937(12) .
Eu2 As2 3.1937(12) 1_554
Eu1 In 3.6550(11) .
Eu1 In 3.7624(11) 7_564
Eu1 In 3.7624(11) 7_565
Eu1 In 3.6550(11) 1_554
Eu1 As3 3.1418(18) 7_565
Eu1 As3 3.1414(18) .
Eu1 As1 3.1662(12) 1_554
Eu1 As1 3.1662(12) .
Eu1 As2 3.1438(12) .
Eu1 As2 3.1438(12) 1_554
In As3 2.6407(10) 1_556
In As3 2.6407(10) .
In As1 2.8674(17) 7_665
In As2 2.6402(17) .
As1 As1 2.514(3) 5_566
